data_9007947
loop_
_publ_author_name
'Kolitsch, U.'
'Tillmanns, E.'

_publ_section_title
;
 Li3Sc(MoO4)3: substitutional disorder on three (Li,Sc) sites
;
_journal_name_full 'Acta Crystallographica, Section E'
_journal_page_first i55
_journal_page_last i58
_journal_paper_doi 10.1107/S1600536803004872
_journal_volume 59
_journal_year 2003
_chemical_formula_structural Li3Sc(MoO4)3
_chemical_formula_sum 'Li3 Mo3 O12 Sc'
_space_group_IT_number 62
_symmetry_space_group_name_Hall '-P 2ac 2n'
_symmetry_space_group_name_H-M 'P n m a'
_cell_angle_alpha 90
_cell_angle_beta 90
_cell_angle_gamma 90
_cell_length_a 5.1300
_cell_length_b 10.560
_cell_length_c 17.745
_cell_formula_units_Z 4
_cell_volume 961.296
_database_code_amcsd 0010405
_exptl_crystal_density_diffrn 3.770
_cod_original_formula_sum '(Li3 Sc) Mo3 O12'
_cod_database_code 9007947
_amcsd_formula_title Li3Sc(MoO4)3

loop_
_space_group_symop_operation_xyz
x,y,z
x,1/2-y,z
-x,1/2+y,-z
1/2-x,1/2+y,1/2+z
1/2+x,1/2-y,1/2-z
1/2+x,y,1/2-z
1/2-x,-y,1/2+z
-x,-y,-z

loop_
_atom_site_aniso_label
_atom_site_aniso_U_11
_atom_site_aniso_U_22
_atom_site_aniso_U_33
_atom_site_aniso_U_12
_atom_site_aniso_U_13
_atom_site_aniso_U_23
Li1 0.05220 0.01720 0.01720 0.00000 0.00120 0.00000
Sc1 0.05220 0.01720 0.01720 0.00000 0.00120 0.00000
Li2 0.01120 0.01500 0.01250 0.00030 0.00070 0.00220
Sc2 0.01120 0.01500 0.01250 0.00030 0.00070 0.00220
Li3 0.01700 0.02300 0.03100 0.00000 0.00490 0.00000
Sc3 0.01700 0.02300 0.03100 0.00000 0.00490 0.00000
Mo1 0.01428 0.01484 0.01493 0.00046 -0.00045 0.00130
Mo2 0.01243 0.01373 0.01345 0.00000 0.00018 0.00000
O1 0.02300 0.01850 0.01890 0.00000 -0.00350 0.00000
O2 0.01710 0.01840 0.02270 0.00000 0.00260 0.00000
O3 0.01800 0.02190 0.02030 -0.00210 -0.00150 -0.00090
O4 0.01670 0.02400 0.01900 0.00110 -0.00060 0.00140
O5 0.02260 0.02560 0.02370 0.00310 0.00050 -0.00300
O6 0.02080 0.01960 0.01830 0.00050 -0.00060 0.00190
O7 0.02030 0.02090 0.02100 -0.00300 0.00070 -0.00050

loop_
_atom_site_label
_atom_site_fract_x
_atom_site_fract_y
_atom_site_fract_z
_atom_site_occupancy
_atom_site_U_iso_or_equiv
Li1 0.10480 0.25000 0.25027 0.58000 0.02890
Sc1 0.10480 0.25000 0.25027 0.42000 0.02890
Li2 0.75470 0.57420 0.02731 0.74900 0.01290
Sc2 0.75470 0.57420 0.02731 0.25100 0.01290
Li3 0.24460 0.75000 0.30180 0.92200 0.02370
Sc3 0.24460 0.75000 0.30180 0.07800 0.02370
Mo1 0.27559 0.52755 0.15652 1.00000 0.01468
Mo2 0.77812 0.25000 0.05711 1.00000 0.01320
O1 0.85880 0.25000 0.15432 1.00000 0.02010
O2 0.05310 0.25000 -0.00495 1.00000 0.01940
O3 0.58310 0.11670 0.03722 1.00000 0.02010
O4 0.08380 0.49020 0.07587 1.00000 0.01990
O5 0.07970 0.62330 0.21271 1.00000 0.02400
O6 0.35280 0.38437 0.20513 1.00000 0.01950
O7 0.55540 0.61262 0.12713 1.00000 0.02080

loop_
_cod_related_entry_id
_cod_related_entry_database
_cod_related_entry_code
1 AMCSD 0010405
